data_7013113
loop_
_publ_author_name
'Chisholm, Malcolm H.'
'Click, Damon R.'
'Gallucci, Judith C.'
'Hadad, Christopher M.'

_publ_section_title
;
 Reactions of [W2(OCH2tBu)8] (M?M) with diazobenzene and
 trimethylsilyldiazomethane. Preparation and structures of
 W2(OCH2tBu)8(NPh) and W2(OCH2tBu)8(N2C(H)SiMe3)
;
_journal_issue 16
_journal_name_full 'Dalton Transactions'
_journal_page_first 3205
_journal_paper_doi 10.1039/b304587k
_journal_year 2003
_chemical_formula_moiety 'C44 H98 N2 O8 Si W2'
_chemical_formula_sum 'C44 H98 N2 O8 Si W2'
_chemical_formula_weight 1179.03
_chemical_name_systematic
; 
? 
;
_space_group_IT_number 2
_symmetry_cell_setting triclinic
_symmetry_space_group_name_Hall '-P 1'
_symmetry_space_group_name_H-M 'P -1'
_atom_sites_solution_hydrogens geom
_atom_sites_solution_primary heavy
_atom_sites_solution_secondary difmap
_audit_creation_method SHELXL-93
_cell_angle_alpha 88.91(1)
_cell_angle_beta 85.00(1)
_cell_angle_gamma 74.92(1)
_cell_formula_units_Z 2
_cell_length_a 11.921(1)
_cell_length_b 11.954(1)
_cell_length_c 21.526(2)
_cell_measurement_temperature 200(2)
_cell_volume 2950.6(5)
_computing_cell_refinement 'DENZO (Otwinowski & Minor, 1997)'
_computing_data_collection 'COLLECT (Nonius, 1999)'
_computing_data_reduction 'DENZO (Otwinowski & Minor, 1997)'
_computing_structure_refinement 'SHELXL-93 (Sheldrick, 1993)'
_computing_structure_solution 'SHELXS-86 (Sheldrick, 1990)'
_diffrn_ambient_temperature 200(2)
_diffrn_measurement_device 'Nonius Kappa CCD'
_diffrn_measurement_method 'phi and omega scans'
_diffrn_radiation_monochromator graphite
_diffrn_radiation_source 'fine-focus sealed tube'
_diffrn_radiation_type MoK\a
_diffrn_radiation_wavelength 0.71073
_diffrn_reflns_av_R_equivalents 0.051
_diffrn_reflns_limit_h_max 15
_diffrn_reflns_limit_h_min -15
_diffrn_reflns_limit_k_max 15
_diffrn_reflns_limit_k_min -15
_diffrn_reflns_limit_l_max 27
_diffrn_reflns_limit_l_min -27
_diffrn_reflns_number 79939
_diffrn_reflns_theta_max 27.45
_diffrn_reflns_theta_min 2.08
_exptl_absorpt_coefficient_mu 3.957
_exptl_crystal_colour amber
_exptl_crystal_density_diffrn 1.327
_exptl_crystal_description 'triangular plate'
_exptl_crystal_F_000 1204
_exptl_crystal_size_max 0.42
_exptl_crystal_size_mid 0.31
_exptl_crystal_size_min 0.15
_refine_diff_density_max 1.458
_refine_diff_density_min -0.845
_refine_ls_extinction_method none
_refine_ls_goodness_of_fit_all 1.034
_refine_ls_goodness_of_fit_obs 1.086
_refine_ls_hydrogen_treatment constr
_refine_ls_matrix_type full
_refine_ls_number_parameters 541
_refine_ls_number_reflns 13454
_refine_ls_number_restraints 0
_refine_ls_restrained_S_all 1.034
_refine_ls_restrained_S_obs 1.086
_refine_ls_R_factor_all 0.0421
_refine_ls_R_factor_obs 0.0263
_refine_ls_shift/esd_max 0.057
_refine_ls_shift/esd_mean 0.001
_refine_ls_structure_factor_coef Fsqd
_refine_ls_weighting_details 'w=1/[\s^2^(Fo^2^)+(0.0287P)^2^+0.6755P] where P=(Fo^2^+2Fc^2^)/3'
_refine_ls_weighting_scheme calc
_refine_ls_wR_factor_all 0.0621
_refine_ls_wR_factor_obs 0.0578
_reflns_number_observed 10648
_reflns_number_total 13454
_reflns_observed_criterion >2sigma(I)
_cod_data_source_file b304587k.txt
_cod_data_source_block Chisholm921
_cod_depositor_comments
;
The following automatic conversions were performed:

'_refine_ls_weighting_scheme' value 'calc
w=1/[\s^2^(Fo^2^)+(0.0287P)^2^+0.6755P] where P=(Fo^2^+2Fc^2^)/3' was
changed to 'calc'. New tag '_refine_ls_weighting_details' was
created. The value of the new tag was set to
'w=1/[\s^2^(Fo^2^)+(0.0287P)^2^+0.6755P] where P=(Fo^2^+2Fc^2^)/3'.

Automatic conversion script
Id: cif_fix_values 3143 2015-03-26 13:38:13Z robertas 
;
_cod_original_sg_symbol_H-M P_-1
_cod_database_code 7013113

loop_
_symmetry_equiv_pos_as_xyz
'x, y, z'
'-x, -y, -z'

loop_
_atom_site_aniso_label
_atom_site_aniso_U_11
_atom_site_aniso_U_22
_atom_site_aniso_U_33
_atom_site_aniso_U_23
_atom_site_aniso_U_13
_atom_site_aniso_U_12
W1 0.02611(7) 0.02168(7) 0.02629(8) 0.00299(5) -0.00064(5) -0.00438(5)
W2 0.02677(7) 0.02084(7) 0.02688(8) 0.00022(5) -0.00111(5) -0.00360(5)
Si 0.0650(8) 0.0685(8) 0.0319(6) 0.0014(5) 0.0110(5) -0.0022(6)
O1 0.0243(10) 0.0233(10) 0.0304(12) 0.0019(9) -0.0018(9) -0.0065(8)
O2 0.0275(11) 0.0232(10) 0.0263(12) 0.0006(9) -0.0041(9) -0.0076(8)
O3 0.0341(12) 0.0255(11) 0.0434(14) 0.0049(10) 0.0044(10) -0.0117(9)
O4 0.0304(11) 0.0218(11) 0.0374(13) 0.0016(9) 0.0014(9) -0.0045(9)
O5 0.0387(13) 0.0372(13) 0.0433(15) 0.0115(11) -0.0122(11) -0.0002(10)
O6 0.0280(12) 0.0348(12) 0.0447(15) -0.0024(11) 0.0027(10) -0.0005(10)
O7 0.0350(12) 0.0202(10) 0.0335(13) 0.0045(9) -0.0034(10) -0.0047(9)
O8 0.0426(13) 0.0275(12) 0.0349(13) -0.0047(10) -0.0085(10) -0.0074(10)
N1 0.0331(15) 0.0270(14) 0.031(2) -0.0012(12) 0.0008(12) -0.0053(11)
N2 0.053(2) 0.035(2) 0.037(2) 0.0017(14) 0.0059(15) -0.0075(14)
C1 0.051(2) 0.049(2) 0.043(2) 0.005(2) 0.003(2) -0.004(2)
C2 0.078(3) 0.092(4) 0.047(3) 0.018(2) 0.015(2) -0.007(3)
C3 0.153(6) 0.095(4) 0.062(4) -0.023(3) 0.013(4) -0.015(4)
C4 0.065(3) 0.129(5) 0.077(4) 0.024(3) 0.014(3) -0.002(3)
C5 0.029(2) 0.029(2) 0.030(2) -0.0018(14) 0.0001(13) -0.0080(13)
C6 0.026(2) 0.032(2) 0.043(2) 0.0020(15) -0.0028(14) -0.0084(13)
C7 0.040(2) 0.064(3) 0.063(3) -0.004(2) 0.009(2) -0.023(2)
C8 0.047(2) 0.037(2) 0.058(3) 0.001(2) -0.005(2) -0.021(2)
C9 0.040(2) 0.052(2) 0.066(3) 0.007(2) -0.017(2) -0.013(2)
C10 0.028(2) 0.029(2) 0.029(2) 0.0004(13) -0.0057(13) -0.0086(13)
C11 0.030(2) 0.030(2) 0.031(2) 0.0023(14) -0.0066(14) -0.0087(13)
C12 0.052(2) 0.054(2) 0.035(2) -0.001(2) -0.010(2) -0.022(2)
C13 0.033(2) 0.054(2) 0.046(2) 0.001(2) -0.012(2) -0.007(2)
C14 0.056(2) 0.037(2) 0.052(2) -0.004(2) -0.009(2) -0.022(2)
C15 0.030(2) 0.042(2) 0.048(2) 0.002(2) 0.005(2) -0.0091(15)
C16 0.044(2) 0.047(2) 0.053(2) 0.001(2) 0.009(2) -0.021(2)
C17 0.072(3) 0.075(3) 0.058(3) 0.022(2) 0.007(2) -0.023(2)
C18 0.050(3) 0.099(4) 0.090(4) 0.015(3) 0.011(2) -0.039(3)
C19 0.096(4) 0.058(3) 0.094(4) -0.012(3) 0.015(3) -0.046(3)
C20 0.034(2) 0.024(2) 0.034(2) -0.0007(14) -0.0026(14) -0.0093(13)
C21 0.037(2) 0.026(2) 0.038(2) -0.0031(14) 0.0018(15) -0.0027(14)
C22 0.046(2) 0.069(3) 0.042(2) -0.007(2) 0.004(2) -0.001(2)
C23 0.064(3) 0.027(2) 0.081(3) -0.014(2) 0.013(2) -0.005(2)
C24 0.034(2) 0.044(2) 0.048(2) -0.004(2) -0.003(2) 0.003(2)
C25 0.057(2) 0.047(2) 0.045(2) 0.000(2) -0.004(2) 0.003(2)
C26 0.049(2) 0.050(2) 0.037(2) 0.004(2) -0.013(2) 0.001(2)
C27 0.102(4) 0.087(4) 0.138(6) -0.029(4) -0.059(4) -0.014(3)
C28 0.085(4) 0.109(4) 0.055(3) 0.037(3) 0.009(3) 0.010(3)
C29 0.074(3) 0.074(3) 0.102(4) 0.006(3) -0.024(3) 0.014(3)
C30 0.033(2) 0.052(2) 0.069(3) -0.002(2) 0.008(2) -0.005(2)
C31 0.029(2) 0.056(3) 0.096(4) -0.004(2) 0.009(2) 0.000(2)
C32 0.035(2) 0.094(4) 0.101(4) -0.020(3) 0.009(2) -0.007(2)
C33 0.078(4) 0.187(7) 0.260(10) 0.162(8) 0.050(5) 0.061(5)
C34 0.092(4) 0.148(6) 0.158(6) -0.103(5) 0.031(4) -0.044(4)
C35 0.041(2) 0.020(2) 0.037(2) 0.0015(14) -0.0019(15) -0.0061(13)
C36 0.046(2) 0.024(2) 0.039(2) 0.0050(14) -0.012(2) -0.0121(14)
C37 0.063(2) 0.027(2) 0.050(2) 0.013(2) -0.011(2) -0.009(2)
C38 0.099(3) 0.038(2) 0.040(2) 0.002(2) 0.010(2) -0.009(2)
C39 0.096(3) 0.048(2) 0.095(4) 0.031(2) -0.064(3) -0.034(2)
C40 0.051(2) 0.043(2) 0.041(2) -0.006(2) -0.011(2) -0.011(2)
C41 0.062(3) 0.051(2) 0.052(3) -0.017(2) -0.014(2) -0.018(2)
C42 0.095(4) 0.062(3) 0.097(4) -0.016(3) -0.011(3) -0.041(3)
C43 0.094(4) 0.081(3) 0.080(4) -0.040(3) 0.018(3) -0.016(3)
C44 0.123(5) 0.119(5) 0.082(4) -0.025(3) -0.053(4) -0.033(4)

loop_
_atom_site_label
_atom_site_type_symbol
_atom_site_fract_x
_atom_site_fract_y
_atom_site_fract_z
_atom_site_U_iso_or_equiv
_atom_site_thermal_displace_type
_atom_site_occupancy
_atom_site_calc_flag
_atom_site_refinement_flags
_atom_site_disorder_group
W1 W 0.301985(10) 0.091887(10) 0.230044(6) 0.02517(4) Uani 1 d . .
W2 W 0.233621(10) 0.311658(9) 0.215262(6) 0.02538(4) Uani 1 d . .
Si Si 0.08287(11) 0.21476(11) 0.46808(5) 0.0589(3) Uani 1 d . .
O1 O 0.4013(2) 0.2023(2) 0.19487(9) 0.0260(5) Uani 1 d . .
O2 O 0.2093(2) 0.1819(2) 0.15786(9) 0.0254(4) Uani 1 d . .
O3 O 0.1980(2) -0.0038(2) 0.23962(10) 0.0341(5) Uani 1 d . .
O4 O 0.3985(2) -0.0210(2) 0.17088(10) 0.0306(5) Uani 1 d . .
O5 O 0.3982(2) 0.0408(2) 0.29567(11) 0.0411(6) Uani 1 d . .
O6 O 0.0761(2) 0.3963(2) 0.21770(11) 0.0376(5) Uani 1 d . .
O7 O 0.2605(2) 0.3971(2) 0.14040(10) 0.0301(5) Uani 1 d . .
O8 O 0.2962(2) 0.4072(2) 0.26310(10) 0.0350(5) Uani 1 d . .
N1 N 0.2029(2) 0.2136(2) 0.28694(12) 0.0310(6) Uani 1 d . .
N2 N 0.1326(3) 0.2190(2) 0.34106(14) 0.0432(7) Uani 1 d . .
C1 C 0.1759(3) 0.2113(3) 0.3931(2) 0.0500(10) Uani 1 d . .
H1 H 0.2570(3) 0.2036(3) 0.3941(2) 0.060 Uiso 1 calc R .
C2 C 0.1352(4) 0.0738(4) 0.5072(2) 0.0766(15) Uani 1 d . .
H2A H 0.2170(9) 0.0626(13) 0.5153(14) 0.115 Uiso 1 calc R .
H2B H 0.1283(26) 0.0111(5) 0.4803(7) 0.115 Uiso 1 calc R .
H2C H 0.0880(19) 0.0730(11) 0.5468(8) 0.115 Uiso 1 calc R .
C3 C 0.1030(6) 0.3330(5) 0.5173(2) 0.107(2) Uani 1 d . .
H3A H 0.1861(6) 0.3215(20) 0.5224(16) 0.161 Uiso 1 calc R .
H3B H 0.0605(30) 0.3322(23) 0.5583(7) 0.161 Uiso 1 calc R .
H3C H 0.0730(34) 0.4078(5) 0.4972(10) 0.161 Uiso 1 calc R .
C4 C -0.0713(4) 0.2392(5) 0.4515(2) 0.096(2) Uani 1 d . .
H4A H -0.1196(6) 0.2378(33) 0.4907(3) 0.144 Uiso 1 calc R .
H4B H -0.0787(7) 0.1780(18) 0.4237(14) 0.144 Uiso 1 calc R .
H4C H -0.0974(10) 0.3147(14) 0.4315(16) 0.144 Uiso 1 calc R .
C5 C 0.4816(2) 0.1917(3) 0.13996(14) 0.0290(7) Uani 1 d . .
H5A H 0.4412(2) 0.2385(3) 0.10612(14) 0.035 Uiso 1 calc R .
H5B H 0.5054(2) 0.1097(3) 0.12614(14) 0.035 Uiso 1 calc R .
C6 C 0.5899(3) 0.2309(3) 0.1503(2) 0.0335(7) Uani 1 d . .
C7 C 0.6725(3) 0.1997(3) 0.0915(2) 0.0548(10) Uani 1 d . .
H7A H 0.6923(18) 0.1158(4) 0.0847(7) 0.082 Uiso 1 calc R .
H7B H 0.7439(10) 0.2238(20) 0.0963(5) 0.082 Uiso 1 calc R .
H7C H 0.6347(9) 0.2396(17) 0.0557(3) 0.082 Uiso 1 calc R .
C8 C 0.5587(3) 0.3624(3) 0.1597(2) 0.0453(9) Uani 1 d . .
H8A H 0.6289(5) 0.3862(4) 0.1675(11) 0.068 Uiso 1 calc R .
H8B H 0.5006(15) 0.3842(4) 0.1955(7) 0.068 Uiso 1 calc R .
H8C H 0.5265(19) 0.4010(3) 0.1222(4) 0.068 Uiso 1 calc R .
C9 C 0.6483(3) 0.1690(3) 0.2067(2) 0.0518(10) Uani 1 d . .
H9A H 0.7180(12) 0.1953(16) 0.2127(7) 0.078 Uiso 1 calc R .
H9B H 0.6707(19) 0.0851(3) 0.1994(5) 0.078 Uiso 1 calc R .
H9C H 0.5937(8) 0.1870(17) 0.2441(3) 0.078 Uiso 1 calc R .
C10 C 0.2283(3) 0.1699(3) 0.09110(14) 0.0283(7) Uani 1 d . .
H10A H 0.3045(3) 0.1138(3) 0.08032(14) 0.034 Uiso 1 calc R .
H10B H 0.2322(3) 0.2455(3) 0.07273(14) 0.034 Uiso 1 calc R .
C11 C 0.1333(3) 0.1290(3) 0.06229(15) 0.0301(7) Uani 1 d . .
C12 C 0.1523(3) 0.1432(3) -0.0081(2) 0.0451(9) Uani 1 d . .
H12A H 0.0979(14) 0.1105(18) -0.0288(2) 0.068 Uiso 1 calc R .
H12B H 0.2326(7) 0.1025(17) -0.0225(2) 0.068 Uiso 1 calc R .
H12C H 0.1385(20) 0.2257(3) -0.0182(2) 0.068 Uiso 1 calc R .
C13 C 0.0126(3) 0.2019(3) 0.0863(2) 0.0445(9) Uani 1 d . .
H13A H -0.0471(3) 0.1776(14) 0.0655(8) 0.067 Uiso 1 calc R .
H13B H 0.0068(7) 0.2839(4) 0.0776(10) 0.067 Uiso 1 calc R .
H13C H 0.0005(8) 0.1911(15) 0.1314(2) 0.067 Uiso 1 calc R .
C14 C 0.1448(3) 0.0010(3) 0.0764(2) 0.0463(9) Uani 1 d . .
H14A H 0.2184(10) -0.0456(3) 0.0561(9) 0.069 Uiso 1 calc R .
H14B H 0.0795(11) -0.0222(6) 0.0606(10) 0.069 Uiso 1 calc R .
H14C H 0.1437(21) -0.0112(4) 0.1216(2) 0.069 Uiso 1 calc R .
C15 C 0.0759(3) 0.0194(3) 0.2546(2) 0.0405(8) Uani 1 d . .
H15A H 0.0351(3) 0.0395(3) 0.2162(2) 0.049 Uiso 1 calc R .
H15B H 0.0498(3) 0.0864(3) 0.2835(2) 0.049 Uiso 1 calc R .
C16 C 0.0448(3) -0.0853(3) 0.2849(2) 0.0468(9) Uani 1 d . .
C17 C 0.1053(4) -0.1137(4) 0.3444(2) 0.0686(13) Uani 1 d . .
H17A H 0.0811(19) -0.0466(9) 0.3726(6) 0.103 Uiso 1 calc R .
H17B H 0.1899(4) -0.1324(24) 0.3345(2) 0.103 Uiso 1 calc R .
H17C H 0.0840(20) -0.1802(16) 0.3646(7) 0.103 Uiso 1 calc R .
C18 C -0.0876(3) -0.0545(4) 0.2999(2) 0.0775(14) Uani 1 d . .
H18A H -0.1102(5) -0.1210(10) 0.3193(14) 0.116 Uiso 1 calc R .
H18B H -0.1262(3) -0.0344(27) 0.2613(3) 0.116 Uiso 1 calc R .
H18C H -0.1112(5) 0.0118(18) 0.3286(12) 0.116 Uiso 1 calc R .
C19 C 0.0841(4) -0.1885(4) 0.2402(2) 0.0791(15) Uani 1 d . .
H19A H 0.0425(21) -0.1710(11) 0.2024(7) 0.119 Uiso 1 calc R .
H19B H 0.0668(26) -0.2570(7) 0.2605(6) 0.119 Uiso 1 calc R .
H19C H 0.1682(6) -0.2039(18) 0.2290(12) 0.119 Uiso 1 calc R .
C20 C 0.4129(3) -0.1417(2) 0.16624(15) 0.0305(7) Uani 1 d . .
H20A H 0.3436(3) -0.1562(2) 0.14904(15) 0.037 Uiso 1 calc R .
H20B H 0.4184(3) -0.1760(2) 0.20843(15) 0.037 Uiso 1 calc R .
C21 C 0.5223(3) -0.2009(3) 0.1245(2) 0.0347(8) Uani 1 d . .
C22 C 0.5107(3) -0.1566(4) 0.0580(2) 0.0555(11) Uani 1 d . .
H22A H 0.4423(13) -0.1736(19) 0.0421(4) 0.083 Uiso 1 calc R .
H22B H 0.5808(10) -0.1950(17) 0.0316(3) 0.083 Uiso 1 calc R .
H22C H 0.5015(22) -0.0727(5) 0.0575(2) 0.083 Uiso 1 calc R .
C23 C 0.5318(4) -0.3311(3) 0.1269(2) 0.0596(12) Uani 1 d . .
H23A H 0.4616(11) -0.3459(4) 0.1121(12) 0.089 Uiso 1 calc R .
H23B H 0.5396(23) -0.3583(5) 0.1700(3) 0.089 Uiso 1 calc R .
H23C H 0.6004(14) -0.3723(4) 0.1003(10) 0.089 Uiso 1 calc R .
C24 C 0.6304(3) -0.1775(3) 0.1486(2) 0.0443(9) Uani 1 d . .
H24A H 0.6239(10) -0.0941(4) 0.1473(11) 0.066 Uiso 1 calc R .
H24B H 0.6997(3) -0.2185(17) 0.1224(7) 0.066 Uiso 1 calc R .
H24C H 0.6371(12) -0.2049(19) 0.1917(4) 0.066 Uiso 1 calc R .
C25 C 0.4901(3) -0.0573(3) 0.3033(2) 0.0527(10) Uani 1 d . .
H25A H 0.5575(3) -0.0535(3) 0.2738(2) 0.063 Uiso 1 calc R .
H25B H 0.4657(3) -0.1275(3) 0.2932(2) 0.063 Uiso 1 calc R .
C26 C 0.5273(3) -0.0670(3) 0.3695(2) 0.0476(9) Uani 1 d . .
C27 C 0.5682(5) 0.0359(4) 0.3859(3) 0.108(2) Uani 1 d . .
H27A H 0.5925(35) 0.0275(18) 0.4284(7) 0.161 Uiso 1 calc R .
H27B H 0.5046(12) 0.1063(6) 0.3833(20) 0.161 Uiso 1 calc R .
H27C H 0.6344(24) 0.0414(21) 0.3567(12) 0.161 Uiso 1 calc R .
C28 C 0.4259(4) -0.0825(4) 0.4129(2) 0.091(2) Uani 1 d . .
H28A H 0.4485(11) -0.0908(31) 0.4558(3) 0.136 Uiso 1 calc R .
H28B H 0.4039(20) -0.1520(18) 0.4008(10) 0.136 Uiso 1 calc R .
H28C H 0.3595(11) -0.0146(14) 0.4103(13) 0.136 Uiso 1 calc R .
C29 C 0.6287(4) -0.1764(4) 0.3698(3) 0.089(2) Uani 1 d . .
H29A H 0.6937(12) -0.1663(13) 0.3410(13) 0.133 Uiso 1 calc R .
H29B H 0.6031(10) -0.2430(7) 0.3565(16) 0.133 Uiso 1 calc R .
H29C H 0.6542(21) -0.1897(18) 0.4120(4) 0.133 Uiso 1 calc R .
C30 C -0.0315(3) 0.3765(3) 0.2430(2) 0.0532(10) Uani 1 d . .
H30A H -0.0169(3) 0.3250(3) 0.2796(2) 0.064 Uiso 1 calc R .
H30B H -0.0624(3) 0.3360(3) 0.2115(2) 0.064 Uiso 1 calc R .
C31 C -0.1197(3) 0.4834(4) 0.2622(2) 0.0633(12) Uani 1 d . .
C32 C -0.2295(3) 0.4552(4) 0.2902(2) 0.0793(15) Uani 1 d . .
H32A H -0.2092(4) 0.3914(18) 0.3199(11) 0.119 Uiso 1 calc R .
H32B H -0.2704(14) 0.4323(26) 0.2571(3) 0.119 Uiso 1 calc R .
H32C H -0.2801(12) 0.5236(9) 0.3120(13) 0.119 Uiso 1 calc R .
C33 C -0.1419(5) 0.5730(6) 0.2172(4) 0.199(5) Uani 1 d . .
H33A H -0.0749(31) 0.6064(47) 0.2111(28) 0.299 Uiso 1 calc R .
H33B H -0.2115(42) 0.6334(35) 0.2319(18) 0.299 Uiso 1 calc R .
H33C H -0.1547(69) 0.5411(16) 0.1776(12) 0.299 Uiso 1 calc R .
C34 C -0.0658(5) 0.5321(5) 0.3176(3) 0.132(3) Uani 1 d . .
H34A H -0.0563(39) 0.4764(19) 0.3520(9) 0.197 Uiso 1 calc R .
H34B H -0.1182(21) 0.6061(21) 0.3323(15) 0.197 Uiso 1 calc R .
H34C H 0.0103(20) 0.5440(40) 0.3028(7) 0.197 Uiso 1 calc R .
C35 C 0.2281(3) 0.5204(2) 0.13479(15) 0.0331(7) Uani 1 d . .
H35A H 0.2891(3) 0.5520(2) 0.15072(15) 0.040 Uiso 1 calc R .
H35B H 0.1544(3) 0.5524(2) 0.16087(15) 0.040 Uiso 1 calc R .
C36 C 0.2120(3) 0.5593(3) 0.0677(2) 0.0355(8) Uani 1 d . .
C37 C 0.1839(3) 0.6913(3) 0.0667(2) 0.0470(9) Uani 1 d . .
H37A H 0.1726(20) 0.7187(3) 0.0239(2) 0.070 Uiso 1 calc R .
H37B H 0.2485(9) 0.7165(3) 0.0819(10) 0.070 Uiso 1 calc R .
H37C H 0.1124(12) 0.7235(3) 0.0935(9) 0.070 Uiso 1 calc R .
C38 C 0.3244(4) 0.5094(3) 0.0267(2) 0.0616(12) Uani 1 d . .
H38A H 0.3136(8) 0.5347(20) -0.0164(3) 0.092 Uiso 1 calc R .
H38B H 0.3441(14) 0.4246(3) 0.0285(10) 0.092 Uiso 1 calc R .
H38C H 0.3878(7) 0.5369(19) 0.0418(8) 0.092 Uiso 1 calc R .
C39 C 0.1124(4) 0.5206(3) 0.0437(2) 0.0736(15) Uani 1 d . .
H39A H 0.1065(18) 0.5418(25) -0.0003(4) 0.110 Uiso 1 calc R .
H39B H 0.0393(6) 0.5586(22) 0.0679(10) 0.110 Uiso 1 calc R .
H39C H 0.1269(15) 0.4364(5) 0.0479(15) 0.110 Uiso 1 calc R .
C40 C 0.3670(3) 0.3847(3) 0.3136(2) 0.0450(9) Uani 1 d . .
H40A H 0.4490(3) 0.3507(3) 0.2975(2) 0.054 Uiso 1 calc R .
H40B H 0.3422(3) 0.3275(3) 0.3417(2) 0.054 Uiso 1 calc R .
C41 C 0.3593(4) 0.4937(3) 0.3500(2) 0.0535(10) Uani 1 d . .
C42 C 0.3985(4) 0.5823(4) 0.3082(2) 0.0802(15) Uani 1 d . .
H42A H 0.3916(27) 0.6530(11) 0.3322(4) 0.120 Uiso 1 calc R .
H42B H 0.3492(18) 0.6006(21) 0.2733(8) 0.120 Uiso 1 calc R .
H42C H 0.4799(9) 0.5507(11) 0.2920(12) 0.120 Uiso 1 calc R .
C43 C 0.2358(4) 0.5414(4) 0.3785(2) 0.087(2) Uani 1 d . .
H43A H 0.1827(6) 0.5605(29) 0.3453(2) 0.131 Uiso 1 calc R .
H43B H 0.2312(8) 0.6114(18) 0.4026(14) 0.131 Uiso 1 calc R .
H43C H 0.2135(12) 0.4832(12) 0.4060(13) 0.131 Uiso 1 calc R .
C44 C 0.4412(5) 0.4577(5) 0.4027(3) 0.105(2) Uani 1 d . .
H44A H 0.4117(20) 0.4051(29) 0.4312(11) 0.157 Uiso 1 calc R .
H44B H 0.4442(29) 0.5268(6) 0.4256(13) 0.157 Uiso 1 calc R .
H44C H 0.5197(9) 0.4185(32) 0.3847(3) 0.157 Uiso 1 calc R .

loop_
_atom_type_symbol
_atom_type_description
_atom_type_scat_dispersion_real
_atom_type_scat_dispersion_imag
_atom_type_scat_source
C C 0.0033 0.0016 'International Tables Vol C Tables 4.2.6.8 and 6.1.1.4'
H H 0.0000 0.0000 'International Tables Vol C Tables 4.2.6.8 and 6.1.1.4'
N N 0.0061 0.0033 'International Tables Vol C Tables 4.2.6.8 and 6.1.1.4'
O O 0.0106 0.0060 'International Tables Vol C Tables 4.2.6.8 and 6.1.1.4'
Si Si 0.0817 0.0704 'International Tables Vol C Tables 4.2.6.8 and 6.1.1.4'
W W -0.8490 6.8722 'International Tables Vol C Tables 4.2.6.8 and 6.1.1.4'

loop_
_geom_angle_atom_site_label_1
_geom_angle_atom_site_label_2
_geom_angle_atom_site_label_3
_geom_angle
_geom_angle_site_symmetry_1
_geom_angle_site_symmetry_3
_geom_angle_publ_flag
O3 W1 O5 101.97(10) . . ?
O3 W1 O4 88.01(8) . . ?
O5 W1 O4 93.86(9) . . ?
O3 W1 N1 93.66(10) . . ?
O5 W1 N1 88.33(10) . . ?
O4 W1 N1 176.91(9) . . ?
O3 W1 O1 164.19(9) . . ?
O5 W1 O1 92.91(9) . . ?
O4 W1 O1 85.66(8) . . ?
N1 W1 O1 92.06(9) . . ?
O3 W1 O2 90.21(8) . . ?
O5 W1 O2 167.10(9) . . ?
O4 W1 O2 90.76(8) . . ?
N1 W1 O2 86.64(9) . . ?
O1 W1 O2 75.42(7) . . ?
O3 W1 W2 122.86(6) . . ?
O5 W1 W2 116.16(7) . . ?
O4 W1 W2 127.11(6) . . ?
N1 W1 W2 49.84(7) . . ?
O1 W1 W2 52.49(5) . . ?
O2 W1 W2 52.23(5) . . ?
O8 W2 O6 101.36(9) . . ?
O8 W2 O7 90.81(9) . . ?
O6 W2 O7 87.37(9) . . ?
O8 W2 N1 94.31(10) . . ?
O6 W2 N1 92.54(10) . . ?
O7 W2 N1 174.79(9) . . ?
O8 W2 O2 165.14(8) . . ?
O6 W2 O2 93.38(8) . . ?
O7 W2 O2 88.05(8) . . ?
N1 W2 O2 86.75(9) . . ?
O8 W2 O1 89.96(8) . . ?
O6 W2 O1 167.65(9) . . ?
O7 W2 O1 87.57(8) . . ?
N1 W2 O1 91.49(9) . . ?
O2 W2 O1 75.19(7) . . ?
O8 W2 W1 118.23(6) . . ?
O6 W2 W1 124.27(7) . . ?
O7 W2 W1 126.51(6) . . ?
N1 W2 W1 49.75(7) . . ?
O2 W2 W1 52.45(5) . . ?
O1 W2 W1 51.90(5) . . ?
C4 Si C2 110.9(2) . . ?
C4 Si C3 111.2(3) . . ?
C2 Si C3 109.5(2) . . ?
C4 Si C1 109.5(2) . . ?
C2 Si C1 107.6(2) . . ?
C3 Si C1 108.0(2) . . ?
C5 O1 W1 130.2(2) . . ?
C5 O1 W2 131.3(2) . . ?
W1 O1 W2 75.61(6) . . ?
C10 O2 W2 129.4(2) . . ?
C10 O2 W1 131.8(2) . . ?
W2 O2 W1 75.33(6) . . ?
C15 O3 W1 133.1(2) . . ?
C20 O4 W1 130.7(2) . . ?
C25 O5 W1 132.9(2) . . ?
C30 O6 W2 134.8(2) . . ?
C35 O7 W2 125.3(2) . . ?
C40 O8 W2 132.8(2) . . ?
N2 N1 W1 137.5(2) . . ?
N2 N1 W2 140.8(2) . . ?
W1 N1 W2 80.41(9) . . ?
C1 N2 N1 120.1(3) . . ?
N2 C1 Si 121.2(3) . . ?
N2 C1 H1 119.4(2) . . ?
Si C1 H1 119.39(14) . . ?
Si C2 H2A 109.5(2) . . ?
Si C2 H2B 109.5(2) . . ?
H2A C2 H2B 109.5 . . ?
Si C2 H2C 109.47(13) . . ?
H2A C2 H2C 109.5 . . ?
H2B C2 H2C 109.5 . . ?
Si C3 H3A 109.5(2) . . ?
Si C3 H3B 109.5(2) . . ?
H3A C3 H3B 109.5 . . ?
Si C3 H3C 109.5(2) . . ?
H3A C3 H3C 109.5 . . ?
H3B C3 H3C 109.5 . . ?
Si C4 H4A 109.5(2) . . ?
Si C4 H4B 109.5(2) . . ?
H4A C4 H4B 109.5 . . ?
Si C4 H4C 109.5(2) . . ?
H4A C4 H4C 109.5 . . ?
H4B C4 H4C 109.5 . . ?
O1 C5 C6 113.2(2) . . ?
O1 C5 H5A 108.94(15) . . ?
C6 C5 H5A 108.9(2) . . ?
O1 C5 H5B 108.94(14) . . ?
C6 C5 H5B 108.9(2) . . ?
H5A C5 H5B 107.8 . . ?
C5 C6 C7 106.9(3) . . ?
C5 C6 C8 110.3(3) . . ?
C7 C6 C8 108.7(3) . . ?
C5 C6 C9 110.6(3) . . ?
C7 C6 C9 109.9(3) . . ?
C8 C6 C9 110.3(3) . . ?
C6 C7 H7A 109.5(2) . . ?
C6 C7 H7B 109.5(2) . . ?
H7A C7 H7B 109.5 . . ?
C6 C7 H7C 109.5(2) . . ?
H7A C7 H7C 109.5 . . ?
H7B C7 H7C 109.5 . . ?
C6 C8 H8A 109.5(2) . . ?
C6 C8 H8B 109.5(2) . . ?
H8A C8 H8B 109.5 . . ?
C6 C8 H8C 109.5(2) . . ?
H8A C8 H8C 109.5 . . ?
H8B C8 H8C 109.5 . . ?
C6 C9 H9A 109.5(2) . . ?
C6 C9 H9B 109.5(2) . . ?
H9A C9 H9B 109.5 . . ?
C6 C9 H9C 109.5(2) . . ?
H9A C9 H9C 109.5 . . ?
H9B C9 H9C 109.5 . . ?
O2 C10 C11 113.2(2) . . ?
O2 C10 H10A 108.95(14) . . ?
C11 C10 H10A 108.9(2) . . ?
O2 C10 H10B 108.95(14) . . ?
C11 C10 H10B 108.9(2) . . ?
H10A C10 H10B 107.8 . . ?
C12 C11 C10 106.8(3) . . ?
C12 C11 C13 110.0(3) . . ?
C10 C11 C13 110.6(3) . . ?
C12 C11 C14 108.5(3) . . ?
C10 C11 C14 110.5(3) . . ?
C13 C11 C14 110.3(3) . . ?
C11 C12 H12A 109.5(2) . . ?
C11 C12 H12B 109.5(2) . . ?
H12A C12 H12B 109.5 . . ?
C11 C12 H12C 109.5(2) . . ?
H12A C12 H12C 109.5 . . ?
H12B C12 H12C 109.5 . . ?
C11 C13 H13A 109.5(2) . . ?
C11 C13 H13B 109.5(2) . . ?
H13A C13 H13B 109.5 . . ?
C11 C13 H13C 109.5(2) . . ?
H13A C13 H13C 109.5 . . ?
H13B C13 H13C 109.5 . . ?
C11 C14 H14A 109.5(2) . . ?
C11 C14 H14B 109.5(2) . . ?
H14A C14 H14B 109.5 . . ?
C11 C14 H14C 109.5(2) . . ?
H14A C14 H14C 109.5 . . ?
H14B C14 H14C 109.5 . . ?
O3 C15 C16 110.6(3) . . ?
O3 C15 H15A 109.5(2) . . ?
C16 C15 H15A 109.5(2) . . ?
O3 C15 H15B 109.5(2) . . ?
C16 C15 H15B 109.5(2) . . ?
H15A C15 H15B 108.1 . . ?
C17 C16 C15 109.1(3) . . ?
C17 C16 C19 109.7(4) . . ?
C15 C16 C19 109.6(3) . . ?
C17 C16 C18 109.9(3) . . ?
C15 C16 C18 107.8(3) . . ?
C19 C16 C18 110.6(3) . . ?
C16 C17 H17A 109.5(2) . . ?
C16 C17 H17B 109.5(2) . . ?
H17A C17 H17B 109.5 . . ?
C16 C17 H17C 109.5(2) . . ?
H17A C17 H17C 109.5 . . ?
H17B C17 H17C 109.5 . . ?
C16 C18 H18A 109.5(2) . . ?
C16 C18 H18B 109.5(2) . . ?
H18A C18 H18B 109.5 . . ?
C16 C18 H18C 109.5(2) . . ?
H18A C18 H18C 109.5 . . ?
H18B C18 H18C 109.5 . . ?
C16 C19 H19A 109.5(3) . . ?
C16 C19 H19B 109.5(2) . . ?
H19A C19 H19B 109.5 . . ?
C16 C19 H19C 109.5(2) . . ?
H19A C19 H19C 109.5 . . ?
H19B C19 H19C 109.5 . . ?
O4 C20 C21 112.2(2) . . ?
O4 C20 H20A 109.2(2) . . ?
C21 C20 H20A 109.2(2) . . ?
O4 C20 H20B 109.2(2) . . ?
C21 C20 H20B 109.2(2) . . ?
H20A C20 H20B 107.9 . . ?
C24 C21 C22 109.5(3) . . ?
C24 C21 C23 109.6(3) . . ?
C22 C21 C23 110.4(3) . . ?
C24 C21 C20 110.6(3) . . ?
C22 C21 C20 109.9(3) . . ?
C23 C21 C20 106.8(3) . . ?
C21 C22 H22A 109.5(2) . . ?
C21 C22 H22B 109.5(2) . . ?
H22A C22 H22B 109.5 . . ?
C21 C22 H22C 109.5(2) . . ?
H22A C22 H22C 109.5 . . ?
H22B C22 H22C 109.5 . . ?
C21 C23 H23A 109.5(2) . . ?
C21 C23 H23B 109.5(2) . . ?
H23A C23 H23B 109.5 . . ?
C21 C23 H23C 109.5(2) . . ?
H23A C23 H23C 109.5 . . ?
H23B C23 H23C 109.5 . . ?
C21 C24 H24A 109.5(2) . . ?
C21 C24 H24B 109.5(2) . . ?
H24A C24 H24B 109.5 . . ?
C21 C24 H24C 109.5(2) . . ?
H24A C24 H24C 109.5 . . ?
H24B C24 H24C 109.5 . . ?
O5 C25 C26 112.0(3) . . ?
O5 C25 H25A 109.2(2) . . ?
C26 C25 H25A 109.2(2) . . ?
O5 C25 H25B 109.2(2) . . ?
C26 C25 H25B 109.2(2) . . ?
H25A C25 H25B 107.9 . . ?
C27 C26 C28 112.8(4) . . ?
C27 C26 C25 110.8(4) . . ?
C28 C26 C25 108.0(3) . . ?
C27 C26 C29 109.6(4) . . ?
C28 C26 C29 109.9(4) . . ?
C25 C26 C29 105.5(3) . . ?
C26 C27 H27A 109.5(3) . . ?
C26 C27 H27B 109.5(2) . . ?
H27A C27 H27B 109.5 . . ?
C26 C27 H27C 109.5(3) . . ?
H27A C27 H27C 109.5 . . ?
H27B C27 H27C 109.5 . . ?
C26 C28 H28A 109.5(2) . . ?
C26 C28 H28B 109.5(3) . . ?
H28A C28 H28B 109.5 . . ?
C26 C28 H28C 109.5(2) . . ?
H28A C28 H28C 109.5 . . ?
H28B C28 H28C 109.5 . . ?
C26 C29 H29A 109.5(3) . . ?
C26 C29 H29B 109.5(3) . . ?
H29A C29 H29B 109.5 . . ?
C26 C29 H29C 109.5(2) . . ?
H29A C29 H29C 109.5 . . ?
H29B C29 H29C 109.5 . . ?
O6 C30 C31 113.2(3) . . ?
O6 C30 H30A 108.9(2) . . ?
C31 C30 H30A 108.9(3) . . ?
O6 C30 H30B 108.9(2) . . ?
C31 C30 H30B 108.9(2) . . ?
H30A C30 H30B 107.7 . . ?
C33 C31 C30 116.6(5) . . ?
C33 C31 C32 112.7(4) . . ?
C30 C31 C32 110.1(4) . . ?
C33 C31 C34 106.2(6) . . ?
C30 C31 C34 103.9(4) . . ?
C32 C31 C34 106.3(4) . . ?
C31 C32 H32A 109.5(3) . . ?
C31 C32 H32B 109.5(3) . . ?
H32A C32 H32B 109.5 . . ?
C31 C32 H32C 109.5(2) . . ?
H32A C32 H32C 109.5 . . ?
H32B C32 H32C 109.5 . . ?
C31 C33 H33A 109.5(4) . . ?
C31 C33 H33B 109.5(3) . . ?
H33A C33 H33B 109.5 . . ?
C31 C33 H33C 109.5(5) . . ?
H33A C33 H33C 109.5 . . ?
H33B C33 H33C 109.5 . . ?
C31 C34 H34A 109.5(3) . . ?
C31 C34 H34B 109.5(3) . . ?
H34A C34 H34B 109.5 . . ?
C31 C34 H34C 109.5(3) . . ?
H34A C34 H34C 109.5 . . ?
H34B C34 H34C 109.5 . . ?
O7 C35 C36 112.2(2) . . ?
O7 C35 H35A 109.2(2) . . ?
C36 C35 H35A 109.2(2) . . ?
O7 C35 H35B 109.2(2) . . ?
C36 C35 H35B 109.2(2) . . ?
H35A C35 H35B 107.9 . . ?
C39 C36 C35 110.5(3) . . ?
C39 C36 C37 109.3(3) . . ?
C35 C36 C37 107.9(3) . . ?
C39 C36 C38 110.0(3) . . ?
C35 C36 C38 109.8(3) . . ?
C37 C36 C38 109.3(3) . . ?
C36 C37 H37A 109.5(2) . . ?
C36 C37 H37B 109.5(2) . . ?
H37A C37 H37B 109.5 . . ?
C36 C37 H37C 109.5(2) . . ?
H37A C37 H37C 109.5 . . ?
H37B C37 H37C 109.5 . . ?
C36 C38 H38A 109.5(2) . . ?
C36 C38 H38B 109.5(2) . . ?
H38A C38 H38B 109.5 . . ?
C36 C38 H38C 109.5(2) . . ?
H38A C38 H38C 109.5 . . ?
H38B C38 H38C 109.5 . . ?
C36 C39 H39A 109.5(2) . . ?
C36 C39 H39B 109.5(2) . . ?
H39A C39 H39B 109.5 . . ?
C36 C39 H39C 109.5(2) . . ?
H39A C39 H39C 109.5 . . ?
H39B C39 H39C 109.5 . . ?
O8 C40 C41 111.7(3) . . ?
O8 C40 H40A 109.3(2) . . ?
C41 C40 H40A 109.3(2) . . ?
O8 C40 H40B 109.3(2) . . ?
C41 C40 H40B 109.3(2) . . ?
H40A C40 H40B 107.9 . . ?
C40 C41 C43 109.5(3) . . ?
C40 C41 C42 110.4(3) . . ?
C43 C41 C42 111.2(4) . . ?
C40 C41 C44 106.4(3) . . ?
C43 C41 C44 109.1(4) . . ?
C42 C41 C44 110.1(4) . . ?
C41 C42 H42A 109.5(2) . . ?
C41 C42 H42B 109.5(2) . . ?
H42A C42 H42B 109.5 . . ?
C41 C42 H42C 109.5(2) . . ?
H42A C42 H42C 109.5 . . ?
H42B C42 H42C 109.5 . . ?
C41 C43 H43A 109.5(3) . . ?
C41 C43 H43B 109.5(2) . . ?
H43A C43 H43B 109.5 . . ?
C41 C43 H43C 109.5(3) . . ?
H43A C43 H43C 109.5 . . ?
H43B C43 H43C 109.5 . . ?
C41 C44 H44A 109.5(3) . . ?
C41 C44 H44B 109.5(2) . . ?
H44A C44 H44B 109.5 . . ?
C41 C44 H44C 109.5(3) . . ?
H44A C44 H44C 109.5 . . ?
H44B C44 H44C 109.5 . . ?

loop_
_geom_bond_atom_site_label_1
_geom_bond_atom_site_label_2
_geom_bond_distance
_geom_bond_site_symmetry_2
_geom_bond_publ_flag
W1 O3 1.889(2) . ?
W1 O5 1.889(2) . ?
W1 O4 1.941(2) . ?
W1 N1 1.984(2) . ?
W1 O1 2.082(2) . ?
W1 O2 2.100(2) . ?
W1 W2 2.5626(2) . ?
W2 O8 1.882(2) . ?
W2 O6 1.884(2) . ?
W2 O7 1.939(2) . ?
W2 N1 1.986(3) . ?
W2 O2 2.094(2) . ?
W2 O1 2.099(2) . ?
Si C4 1.850(5) . ?
Si C2 1.852(4) . ?
Si C3 1.860(5) . ?
Si C1 1.871(4) . ?
O1 C5 1.440(3) . ?
O2 C10 1.439(3) . ?
O3 C15 1.418(4) . ?
O4 C20 1.413(3) . ?
O5 C25 1.399(4) . ?
O6 C30 1.425(4) . ?
O7 C35 1.429(3) . ?
O8 C40 1.412(4) . ?
N1 N2 1.366(4) . ?
N2 C1 1.266(5) . ?
C1 H1 0.95 . ?
C2 H2A 0.98 . ?
C2 H2B 0.98 . ?
C2 H2C 0.98 . ?
C3 H3A 0.98 . ?
C3 H3B 0.98 . ?
C3 H3C 0.98 . ?
C4 H4A 0.98 . ?
C4 H4B 0.98 . ?
C4 H4C 0.98 . ?
C5 C6 1.518(4) . ?
C5 H5A 0.99 . ?
C5 H5B 0.99 . ?
C6 C7 1.524(5) . ?
C6 C8 1.532(4) . ?
C6 C9 1.533(5) . ?
C7 H7A 0.98 . ?
C7 H7B 0.98 . ?
C7 H7C 0.98 . ?
C8 H8A 0.98 . ?
C8 H8B 0.98 . ?
C8 H8C 0.98 . ?
C9 H9A 0.98 . ?
C9 H9B 0.98 . ?
C9 H9C 0.98 . ?
C10 C11 1.526(4) . ?
C10 H10A 0.99 . ?
C10 H10B 0.99 . ?
C11 C12 1.525(4) . ?
C11 C13 1.528(4) . ?
C11 C14 1.527(4) . ?
C12 H12A 0.98 . ?
C12 H12B 0.98 . ?
C12 H12C 0.98 . ?
C13 H13A 0.98 . ?
C13 H13B 0.98 . ?
C13 H13C 0.98 . ?
C14 H14A 0.98 . ?
C14 H14B 0.98 . ?
C14 H14C 0.98 . ?
C15 C16 1.515(5) . ?
C15 H15A 0.99 . ?
C15 H15B 0.99 . ?
C16 C17 1.515(6) . ?
C16 C19 1.528(5) . ?
C16 C18 1.531(5) . ?
C17 H17A 0.98 . ?
C17 H17B 0.98 . ?
C17 H17C 0.98 . ?
C18 H18A 0.98 . ?
C18 H18B 0.98 . ?
C18 H18C 0.98 . ?
C19 H19A 0.98 . ?
C19 H19B 0.98 . ?
C19 H19C 0.98 . ?
C20 C21 1.532(4) . ?
C20 H20A 0.99 . ?
C20 H20B 0.99 . ?
C21 C24 1.522(5) . ?
C21 C22 1.523(5) . ?
C21 C23 1.530(4) . ?
C22 H22A 0.98 . ?
C22 H22B 0.98 . ?
C22 H22C 0.98 . ?
C23 H23A 0.98 . ?
C23 H23B 0.98 . ?
C23 H23C 0.98 . ?
C24 H24A 0.98 . ?
C24 H24B 0.98 . ?
C24 H24C 0.98 . ?
C25 C26 1.522(5) . ?
C25 H25A 0.99 . ?
C25 H25B 0.99 . ?
C26 C27 1.495(6) . ?
C26 C28 1.510(6) . ?
C26 C29 1.532(5) . ?
C27 H27A 0.98 . ?
C27 H27B 0.98 . ?
C27 H27C 0.98 . ?
C28 H28A 0.98 . ?
C28 H28B 0.98 . ?
C28 H28C 0.98 . ?
C29 H29A 0.98 . ?
C29 H29B 0.98 . ?
C29 H29C 0.98 . ?
C30 C31 1.467(5) . ?
C30 H30A 0.99 . ?
C30 H30B 0.99 . ?
C31 C33 1.418(7) . ?
C31 C32 1.508(5) . ?
C31 C34 1.592(7) . ?
C32 H32A 0.98 . ?
C32 H32B 0.98 . ?
C32 H32C 0.98 . ?
C33 H33A 0.98 . ?
C33 H33B 0.98 . ?
C33 H33C 0.98 . ?
C34 H34A 0.98 . ?
C34 H34B 0.98 . ?
C34 H34C 0.98 . ?
C35 C36 1.521(4) . ?
C35 H35A 0.99 . ?
C35 H35B 0.99 . ?
C36 C39 1.515(5) . ?
C36 C37 1.525(4) . ?
C36 C38 1.526(5) . ?
C37 H37A 0.98 . ?
C37 H37B 0.98 . ?
C37 H37C 0.98 . ?
C38 H38A 0.98 . ?
C38 H38B 0.98 . ?
C38 H38C 0.98 . ?
C39 H39A 0.98 . ?
C39 H39B 0.98 . ?
C39 H39C 0.98 . ?
C40 C41 1.512(5) . ?
C40 H40A 0.99 . ?
C40 H40B 0.99 . ?
C41 C43 1.513(6) . ?
C41 C42 1.516(6) . ?
C41 C44 1.544(6) . ?
C42 H42A 0.98 . ?
C42 H42B 0.98 . ?
C42 H42C 0.98 . ?
C43 H43A 0.98 . ?
C43 H43B 0.98 . ?
C43 H43C 0.98 . ?
C44 H44A 0.98 . ?
C44 H44B 0.98 . ?
C44 H44C 0.98 . ?

loop_
_geom_torsion_atom_site_label_1
_geom_torsion_atom_site_label_2
_geom_torsion_atom_site_label_3
_geom_torsion_atom_site_label_4
_geom_torsion
_geom_torsion_site_symmetry_1
_geom_torsion_site_symmetry_2
_geom_torsion_site_symmetry_3
_geom_torsion_site_symmetry_4
_geom_torsion_publ_flag
O3 W1 W2 O8 133.49(11) . . . . ?
O5 W1 W2 O8 7.16(11) . . . . ?
O4 W1 W2 O8 -110.60(11) . . . . ?
N1 W1 W2 O8 69.96(12) . . . . ?
O1 W1 W2 O8 -65.04(10) . . . . ?
O2 W1 W2 O8 -166.18(10) . . . . ?
O3 W1 W2 O6 3.97(12) . . . . ?
O5 W1 W2 O6 -122.37(11) . . . . ?
O4 W1 W2 O6 119.87(11) . . . . ?
N1 W1 W2 O6 -59.56(13) . . . . ?
O1 W1 W2 O6 165.44(11) . . . . ?
O2 W1 W2 O6 64.29(11) . . . . ?
O3 W1 W2 O7 -111.83(11) . . . . ?
O5 W1 W2 O7 121.83(11) . . . . ?
O4 W1 W2 O7 4.07(11) . . . . ?
N1 W1 W2 O7 -175.36(12) . . . . ?
O1 W1 W2 O7 49.64(11) . . . . ?
O2 W1 W2 O7 -51.51(10) . . . . ?
O3 W1 W2 N1 63.53(13) . . . . ?
O5 W1 W2 N1 -62.80(13) . . . . ?
O4 W1 W2 N1 179.44(12) . . . . ?
N1 W1 W2 N1 0.0 . . . . ?
O1 W1 W2 N1 -135.00(12) . . . . ?
O2 W1 W2 N1 123.86(12) . . . . ?
O3 W1 W2 O2 -60.33(10) . . . . ?
O5 W1 W2 O2 173.34(10) . . . . ?
O4 W1 W2 O2 55.58(10) . . . . ?
N1 W1 W2 O2 -123.86(12) . . . . ?
O1 W1 W2 O2 101.14(10) . . . . ?
O2 W1 W2 O2 0.0 . . . . ?
O3 W1 W2 O1 -161.47(11) . . . . ?
O5 W1 W2 O1 72.20(10) . . . . ?
O4 W1 W2 O1 -45.56(11) . . . . ?
N1 W1 W2 O1 135.00(12) . . . . ?
O1 W1 W2 O1 0.0 . . . . ?
O2 W1 W2 O1 -101.14(10) . . . . ?
O3 W1 O1 C5 -54.0(4) . . . . ?
O5 W1 O1 C5 106.4(2) . . . . ?
O4 W1 O1 C5 12.7(2) . . . . ?
N1 W1 O1 C5 -165.2(2) . . . . ?
O2 W1 O1 C5 -79.2(2) . . . . ?
W2 W1 O1 C5 -132.5(2) . . . . ?
O3 W1 O1 W2 78.5(3) . . . . ?
O5 W1 O1 W2 -121.17(8) . . . . ?
O4 W1 O1 W2 145.17(8) . . . . ?
N1 W1 O1 W2 -32.73(9) . . . . ?
O2 W1 O1 W2 53.26(6) . . . . ?
W2 W1 O1 W2 0.0 . . . . ?
O8 W2 O1 C5 -101.5(2) . . . . ?
O6 W2 O1 C5 55.1(5) . . . . ?
O7 W2 O1 C5 -10.7(2) . . . . ?
N1 W2 O1 C5 164.1(2) . . . . ?
O2 W2 O1 C5 77.9(2) . . . . ?
W1 W2 O1 C5 131.5(2) . . . . ?
O8 W2 O1 W1 126.99(8) . . . . ?
O6 W2 O1 W1 -76.3(4) . . . . ?
O7 W2 O1 W1 -142.20(8) . . . . ?
N1 W2 O1 W1 32.68(9) . . . . ?
O2 W2 O1 W1 -53.57(7) . . . . ?
W1 W2 O1 W1 0.0 . . . . ?
O8 W2 O2 C10 -77.4(4) . . . . ?
O6 W2 O2 C10 95.7(2) . . . . ?
O7 W2 O2 C10 8.4(2) . . . . ?
N1 W2 O2 C10 -172.0(2) . . . . ?
O1 W2 O2 C10 -79.6(2) . . . . ?
W1 W2 O2 C10 -132.6(2) . . . . ?
O8 W2 O2 W1 55.2(3) . . . . ?
O6 W2 O2 W1 -131.76(8) . . . . ?
O7 W2 O2 W1 140.99(7) . . . . ?
N1 W2 O2 W1 -39.41(8) . . . . ?
O1 W2 O2 W1 52.99(6) . . . . ?
W1 W2 O2 W1 0.0 . . . . ?
O3 W1 O2 C10 -96.7(2) . . . . ?
O5 W1 O2 C10 102.4(4) . . . . ?
O4 W1 O2 C10 -8.7(2) . . . . ?
N1 W1 O2 C10 169.7(2) . . . . ?
O1 W1 O2 C10 76.6(2) . . . . ?
W2 W1 O2 C10 130.2(2) . . . . ?
O3 W1 O2 W2 133.13(7) . . . . ?
O5 W1 O2 W2 -27.8(4) . . . . ?
O4 W1 O2 W2 -138.86(7) . . . . ?
N1 W1 O2 W2 39.47(8) . . . . ?
O1 W1 O2 W2 -53.54(6) . . . . ?
W2 W1 O2 W2 0.0 . . . . ?
O5 W1 O3 C15 115.7(3) . . . . ?
O4 W1 O3 C15 -150.7(3) . . . . ?
N1 W1 O3 C15 26.7(3) . . . . ?
O1 W1 O3 C15 -84.3(4) . . . . ?
O2 W1 O3 C15 -60.0(3) . . . . ?
W2 W1 O3 C15 -16.6(3) . . . . ?
O3 W1 O4 C20 -28.3(2) . . . . ?
O5 W1 O4 C20 73.6(3) . . . . ?
N1 W1 O4 C20 -151.2(16) . . . . ?
O1 W1 O4 C20 166.2(3) . . . . ?
O2 W1 O4 C20 -118.5(2) . . . . ?
W2 W1 O4 C20 -159.2(2) . . . . ?
O3 W1 O5 C25 76.7(3) . . . . ?
O4 W1 O5 C25 -12.1(3) . . . . ?
N1 W1 O5 C25 170.1(3) . . . . ?
O1 W1 O5 C25 -97.9(3) . . . . ?
O2 W1 O5 C25 -122.8(4) . . . . ?
W2 W1 O5 C25 -147.1(3) . . . . ?
O8 W2 O6 C30 -115.1(3) . . . . ?
O7 W2 O6 C30 154.6(3) . . . . ?
N1 W2 O6 C30 -20.2(3) . . . . ?
O2 W2 O6 C30 66.7(3) . . . . ?
O1 W2 O6 C30 88.7(5) . . . . ?
W1 W2 O6 C30 21.0(3) . . . . ?
O8 W2 O7 C35 -48.8(2) . . . . ?
O6 W2 O7 C35 52.6(2) . . . . ?
N1 W2 O7 C35 141.6(9) . . . . ?
O2 W2 O7 C35 146.0(2) . . . . ?
O1 W2 O7 C35 -138.7(2) . . . . ?
W1 W2 O7 C35 -175.6(2) . . . . ?
O6 W2 O8 C40 130.5(3) . . . . ?
O7 W2 O8 C40 -142.0(3) . . . . ?
N1 W2 O8 C40 37.0(3) . . . . ?
O2 W2 O8 C40 -56.6(5) . . . . ?
O1 W2 O8 C40 -54.5(3) . . . . ?
W1 W2 O8 C40 -9.0(3) . . . . ?
O3 W1 N1 N2 37.2(3) . . . . ?
O5 W1 N1 N2 -64.7(3) . . . . ?
O4 W1 N1 N2 159.9(16) . . . . ?
O1 W1 N1 N2 -157.6(3) . . . . ?
O2 W1 N1 N2 127.2(3) . . . . ?
W2 W1 N1 N2 168.3(4) . . . . ?
O3 W1 N1 W2 -131.11(9) . . . . ?
O5 W1 N1 W2 127.00(10) . . . . ?
O4 W1 N1 W2 -8.4(18) . . . . ?
O1 W1 N1 W2 34.15(9) . . . . ?
O2 W1 N1 W2 -41.11(8) . . . . ?
W2 W1 N1 W2 0.0 . . . . ?
O8 W2 N1 N2 68.6(4) . . . . ?
O6 W2 N1 N2 -33.0(4) . . . . ?
O7 W2 N1 N2 -121.8(9) . . . . ?
O2 W2 N1 N2 -126.2(4) . . . . ?
O1 W2 N1 N2 158.7(3) . . . . ?
W1 W2 N1 N2 -167.5(4) . . . . ?
O8 W2 N1 W1 -123.89(9) . . . . ?
O6 W2 N1 W1 134.50(9) . . . . ?
O7 W2 N1 W1 45.7(10) . . . . ?
O2 W2 N1 W1 41.26(8) . . . . ?
O1 W2 N1 W1 -33.82(9) . . . . ?
W1 W2 N1 W1 0.0 . . . . ?
W1 N1 N2 C1 85.8(4) . . . . ?
W2 N1 N2 C1 -112.6(4) . . . . ?
N1 N2 C1 Si -178.5(2) . . . . ?
C4 Si C1 N2 -3.4(4) . . . . ?
C2 Si C1 N2 117.3(3) . . . . ?
C3 Si C1 N2 -124.6(4) . . . . ?
W1 O1 C5 C6 -139.9(2) . . . . ?
W2 O1 C5 C6 112.0(3) . . . . ?
O1 C5 C6 C7 172.6(3) . . . . ?
O1 C5 C6 C8 -69.3(3) . . . . ?
O1 C5 C6 C9 53.0(3) . . . . ?
W2 O2 C10 C11 -139.1(2) . . . . ?
W1 O2 C10 C11 113.8(2) . . . . ?
O2 C10 C11 C12 169.2(2) . . . . ?
O2 C10 C11 C13 49.5(3) . . . . ?
O2 C10 C11 C14 -73.0(3) . . . . ?
W1 O3 C15 C16 -153.8(2) . . . . ?
O3 C15 C16 C17 60.5(4) . . . . ?
O3 C15 C16 C19 -59.6(4) . . . . ?
O3 C15 C16 C18 179.9(3) . . . . ?
W1 O4 C20 C21 -163.6(2) . . . . ?
O4 C20 C21 C24 57.2(4) . . . . ?
O4 C20 C21 C22 -63.8(4) . . . . ?
O4 C20 C21 C23 176.4(3) . . . . ?
W1 O5 C25 C26 -171.3(2) . . . . ?
O5 C25 C26 C27 -60.6(5) . . . . ?
O5 C25 C26 C28 63.4(4) . . . . ?
O5 C25 C26 C29 -179.1(3) . . . . ?
W2 O6 C30 C31 149.7(3) . . . . ?
O6 C30 C31 C33 51.7(7) . . . . ?
O6 C30 C31 C32 -178.3(4) . . . . ?
O6 C30 C31 C34 -64.8(5) . . . . ?
W2 O7 C35 C36 -155.5(2) . . . . ?
O7 C35 C36 C39 63.4(4) . . . . ?
O7 C35 C36 C37 -177.1(3) . . . . ?
O7 C35 C36 C38 -58.1(4) . . . . ?
W2 O8 C40 C41 -160.0(2) . . . . ?
O8 C40 C41 C43 63.0(4) . . . . ?
O8 C40 C41 C42 -59.8(4) . . . . ?
O8 C40 C41 C44 -179.2(4) . . . . ?
